data_4512210
loop_
_publ_author_name
'Corro, Macarena'
'Besora, Maria'
'Maya, Celia'
'\'Alvarez, Eleuterio'
'Urbano, Juan'
'Fructos, Manuel R.'
'Maseras, Feliu'
'P\'erez, Pedro J.'

_publ_section_title
;
 Catalytic Copper-Mediated Ring Opening and Functionalization of
 Benzoxazoles
;
_journal_issue 11
_journal_name_full 'ACS Catalysis'
_journal_page_first 4215
_journal_paper_doi 10.1021/cs5012519
_journal_volume 4
_journal_year 2014
_chemical_formula_moiety 'C43 H45 B Cu N7 O, 3(C H2 Cl2)'
_chemical_formula_sum 'C46 H51 B Cl6 Cu N7 O'
_chemical_formula_weight 1004.99
_chemical_name_systematic
; 
 ? 
;
_space_group_IT_number 2
_symmetry_cell_setting triclinic
_symmetry_space_group_name_Hall '-P 1'
_symmetry_space_group_name_H-M 'P -1'
_atom_sites_solution_hydrogens geom
_atom_sites_solution_primary direct
_atom_sites_solution_secondary difmap
_audit_creation_method SHELXL-97
_cell_angle_alpha 101.210(2)
_cell_angle_beta 93.076(2)
_cell_angle_gamma 105.213(2)
_cell_formula_units_Z 2
_cell_length_a 11.8005(6)
_cell_length_b 12.0880(6)
_cell_length_c 18.1433(10)
_cell_measurement_reflns_used 8212
_cell_measurement_temperature 173(2)
_cell_measurement_theta_max 26.67
_cell_measurement_theta_min 2.24
_cell_volume 2434.7(2)
_computing_cell_refinement 'APEX2 Software Suite (Bruker, 2007)'
_computing_data_collection 'APEX2 Software Suite (Bruker, 2007)'
_computing_data_reduction 'APEX2 Software Suite (Bruker, 2007)'
_computing_molecular_graphics 'SHELXTL (Sheldrick, 2008)'
_computing_publication_material 'SHELXTL and publCIF (Westrip, 2010)'
_computing_structure_refinement 'SHELXL97 (Sheldrick, 2008)'
_computing_structure_solution 'SIR2002 (Burla et al., 2003)'
_diffrn_ambient_temperature 173(2)
_diffrn_detector_area_resol_mean 8.26
_diffrn_measured_fraction_theta_full 0.965
_diffrn_measured_fraction_theta_max 0.965
_diffrn_measurement_device_type
;
 Bruker-Nonius X8kappa APEX II CCD area detector
;
_diffrn_measurement_method 'phi and omega scans with narrow frames'
_diffrn_radiation_monochromator graphite
_diffrn_radiation_source 'fine-focus sealed tube'
_diffrn_radiation_type MoK\a
_diffrn_radiation_wavelength 0.71073
_diffrn_reflns_av_R_equivalents 0.0333
_diffrn_reflns_av_sigmaI/netI 0.0266
_diffrn_reflns_limit_h_max 14
_diffrn_reflns_limit_h_min -14
_diffrn_reflns_limit_k_max 13
_diffrn_reflns_limit_k_min -14
_diffrn_reflns_limit_l_max 21
_diffrn_reflns_limit_l_min -17
_diffrn_reflns_number 40168
_diffrn_reflns_theta_full 25.25
_diffrn_reflns_theta_max 25.25
_diffrn_reflns_theta_min 2.76
_diffrn_standards_decay_% 0
_exptl_absorpt_coefficient_mu 0.820
_exptl_absorpt_correction_T_max 0.7350
_exptl_absorpt_correction_T_min 0.6845
_exptl_absorpt_correction_type multi-scan
_exptl_absorpt_process_details
;
program SADABS, Bruker (2001).
;
_exptl_crystal_colour colourless
_exptl_crystal_density_diffrn 1.371
_exptl_crystal_density_method 'not measured'
_exptl_crystal_description prism
_exptl_crystal_F_000 1040
_exptl_crystal_size_max 0.50
_exptl_crystal_size_mid 0.45
_exptl_crystal_size_min 0.40
_refine_diff_density_max 1.048
_refine_diff_density_min -0.880
_refine_diff_density_rms 0.070
_refine_ls_extinction_method none
_refine_ls_goodness_of_fit_ref 1.035
_refine_ls_hydrogen_treatment constr
_refine_ls_matrix_type full
_refine_ls_number_parameters 595
_refine_ls_number_reflns 8527
_refine_ls_number_restraints 64
_refine_ls_restrained_S_all 1.084
_refine_ls_R_factor_all 0.0634
_refine_ls_R_factor_gt 0.0498
_refine_ls_shift/su_max 0.001
_refine_ls_shift/su_mean 0.000
_refine_ls_structure_factor_coef Fsqd
_refine_ls_weighting_details 'calc w=1/[\s^2^(Fo^2^)+(0.0991P)^2^+2.0438P] where P=(Fo^2^+2Fc^2^)/3'
_refine_ls_weighting_scheme calc
_refine_ls_wR_factor_gt 0.1445
_refine_ls_wR_factor_ref 0.1553
_reflns_number_gt 7077
_reflns_number_total 8527
_reflns_threshold_expression >2sigma(I)
_cod_data_source_file cs5012519_si_004.cif
_cod_data_source_block ea08513a
_cod_depositor_comments
;
The following automatic conversions were performed:

'_symmetry_cell_setting' value 'Triclinic' changed to 'triclinic'
according to
/home/saulius/struct/COD-crude-data--automatic-downloads/rss-feeds/ACS/lib/dictionaries/cif_core.dic
dictionary named 'cif_core.dic' version 2.4.2 from 2011-04-26.

Automatic conversion script
Id: cif_fix_values 2827 2014-09-09 07:05:25Z andrius 

 Adding full bibliography for 4512210--4512212.cif.
;
_cod_database_code 4512210

loop_
_symmetry_equiv_pos_as_xyz
'x, y, z'
'-x, -y, -z'

loop_
_atom_site_label
_atom_site_type_symbol
_atom_site_fract_x
_atom_site_fract_y
_atom_site_fract_z
_atom_site_U_iso_or_equiv
_atom_site_adp_type
_atom_site_occupancy
_atom_site_symmetry_multiplicity
_atom_site_calc_flag
_atom_site_refinement_flags
_atom_site_disorder_assembly
_atom_site_disorder_group
Cu1 Cu 0.79975(3) 0.31580(3) 0.759561(19) 0.02926(14) Uani 1 1 d . . .
O1 O 0.9805(3) 0.6122(2) 0.91552(15) 0.0619(8) Uani 1 1 d . . .
N1 N 0.6445(2) 0.3346(2) 0.70722(14) 0.0285(5) Uani 1 1 d . . .
N2 N 0.6016(2) 0.2539(2) 0.64097(14) 0.0286(5) Uani 1 1 d . . .
N3 N 0.8694(2) 0.3001(2) 0.65556(14) 0.0283(5) Uani 1 1 d . . .
N4 N 0.7920(2) 0.2198(2) 0.59877(14) 0.0282(5) Uani 1 1 d . . .
N5 N 0.7249(2) 0.1367(2) 0.74491(14) 0.0273(5) Uani 1 1 d . . .
N6 N 0.6697(2) 0.0862(2) 0.67357(14) 0.0286(5) Uani 1 1 d . . .
N7 N 0.8764(2) 0.4380(2) 0.84699(14) 0.0331(6) Uani 1 1 d . . .
C1 C 0.5767(3) 0.4078(3) 0.71446(17) 0.0303(6) Uani 1 1 d . . .
C2 C 0.4885(3) 0.3733(3) 0.65291(19) 0.0416(8) Uani 1 1 d . . .
H2 H 0.4280 0.4093 0.6442 0.050 Uiso 1 1 calc R . .
C3 C 0.5083(3) 0.2769(3) 0.60813(18) 0.0364(7) Uani 1 1 d . . .
H3 H 0.4635 0.2335 0.5616 0.044 Uiso 1 1 calc R . .
C4 C 0.6014(3) 0.5058(3) 0.78186(18) 0.0317(6) Uani 1 1 d . . .
C5 C 0.6711(3) 0.6176(3) 0.7779(2) 0.0432(8) Uani 1 1 d . . .
C6 C 0.6988(3) 0.7058(3) 0.8430(2) 0.0442(8) Uani 1 1 d . . .
H6 H 0.7474 0.7811 0.8406 0.053 Uiso 1 1 calc R . .
C7 C 0.6586(3) 0.6884(3) 0.9108(2) 0.0400(8) Uani 1 1 d . . .
C8 C 0.5861(3) 0.5778(3) 0.9125(2) 0.0427(8) Uani 1 1 d . . .
H8 H 0.5550 0.5645 0.9583 0.051 Uiso 1 1 calc R . .
C9 C 0.5580(3) 0.4865(3) 0.84922(18) 0.0357(7) Uani 1 1 d . . .
C10 C 0.7150(5) 0.6420(4) 0.7051(3) 0.0827(17) Uani 1 1 d . . .
H10A H 0.7665 0.7225 0.7139 0.124 Uiso 1 1 calc R . .
H10B H 0.6477 0.6327 0.6681 0.124 Uiso 1 1 calc R . .
H10C H 0.7596 0.5868 0.6856 0.124 Uiso 1 1 calc R . .
C11 C 0.6905(4) 0.7852(3) 0.9813(2) 0.0570(10) Uani 1 1 d . . .
H11A H 0.7411 0.8566 0.9697 0.085 Uiso 1 1 calc R . .
H11B H 0.7327 0.7610 1.0205 0.085 Uiso 1 1 calc R . .
H11C H 0.6182 0.8008 0.9994 0.085 Uiso 1 1 calc R . .
C12 C 0.4827(4) 0.3672(3) 0.8550(2) 0.0533(10) Uani 1 1 d . . .
H12A H 0.4113 0.3442 0.8190 0.080 Uiso 1 1 calc R . .
H12B H 0.4604 0.3703 0.9064 0.080 Uiso 1 1 calc R . .
H12C H 0.5276 0.3095 0.8432 0.080 Uiso 1 1 calc R . .
C13 C 0.9685(2) 0.3383(2) 0.62475(17) 0.0284(6) Uani 1 1 d . . .
C14 C 0.9568(3) 0.2828(3) 0.54891(18) 0.0354(7) Uani 1 1 d . . .
H14 H 1.0143 0.2933 0.5143 0.042 Uiso 1 1 calc R . .
C15 C 0.8434(3) 0.2092(3) 0.53519(17) 0.0338(7) Uani 1 1 d . . .
H15 H 0.8077 0.1591 0.4880 0.041 Uiso 1 1 calc R . .
C16 C 1.0705(2) 0.4334(3) 0.66845(17) 0.0285(6) Uani 1 1 d . . .
C17 C 1.1633(3) 0.4075(3) 0.70577(18) 0.0315(6) Uani 1 1 d . . .
C18 C 1.2581(3) 0.4997(3) 0.74465(18) 0.0361(7) Uani 1 1 d . . .
H18 H 1.3219 0.4820 0.7697 0.043 Uiso 1 1 calc R . .
C19 C 1.2622(3) 0.6158(3) 0.74788(19) 0.0370(7) Uani 1 1 d . . .
C20 C 1.1702(3) 0.6395(3) 0.7093(2) 0.0440(8) Uani 1 1 d . . .
H20 H 1.1721 0.7189 0.7105 0.053 Uiso 1 1 calc R . .
C21 C 1.0750(3) 0.5505(3) 0.6687(2) 0.0400(8) Uani 1 1 d . . .
C22 C 1.1636(3) 0.2824(3) 0.7023(3) 0.0544(10) Uani 1 1 d . . .
H22A H 1.0872 0.2380 0.7143 0.082 Uiso 1 1 calc R . .
H22B H 1.2267 0.2804 0.7390 0.082 Uiso 1 1 calc R . .
H22C H 1.1772 0.2471 0.6514 0.082 Uiso 1 1 calc R . .
C23 C 1.3665(3) 0.7136(3) 0.7905(2) 0.0550(10) Uani 1 1 d . . .
H23A H 1.3410 0.7573 0.8348 0.082 Uiso 1 1 calc R . .
H23B H 1.3978 0.7667 0.7573 0.082 Uiso 1 1 calc R . .
H23C H 1.4281 0.6801 0.8069 0.082 Uiso 1 1 calc R . .
C24 C 0.9790(4) 0.5790(4) 0.6240(3) 0.0749(15) Uani 1 1 d . . .
H24A H 0.9880 0.6637 0.6375 0.112 Uiso 1 1 calc R . .
H24B H 0.9016 0.5364 0.6357 0.112 Uiso 1 1 calc R . .
H24C H 0.9849 0.5555 0.5699 0.112 Uiso 1 1 calc R . .
C25 C 0.7110(2) 0.0504(2) 0.78274(18) 0.0302(6) Uani 1 1 d . . .
C26 C 0.6467(3) -0.0563(3) 0.7356(2) 0.0399(8) Uani 1 1 d . . .
H26 H 0.6241 -0.1312 0.7481 0.048 Uiso 1 1 calc R . .
C27 C 0.6233(3) -0.0295(3) 0.66769(19) 0.0363(7) Uani 1 1 d . . .
H27 H 0.5811 -0.0839 0.6235 0.044 Uiso 1 1 calc R . .
C28 C 0.7598(3) 0.0719(2) 0.86353(17) 0.0305(6) Uani 1 1 d . . .
C29 C 0.6855(3) 0.0736(3) 0.9205(2) 0.0382(7) Uani 1 1 d . . .
C30 C 0.7334(3) 0.0932(3) 0.9953(2) 0.0440(8) Uani 1 1 d . . .
H30 H 0.6828 0.0966 1.0342 0.053 Uiso 1 1 calc R . .
C31 C 0.8512(3) 0.1078(3) 1.0148(2) 0.0447(8) Uani 1 1 d . . .
C32 C 0.9229(3) 0.1054(3) 0.9578(2) 0.0485(9) Uani 1 1 d . . .
H32 H 1.0048 0.1158 0.9703 0.058 Uiso 1 1 calc R . .
C33 C 0.8798(3) 0.0882(3) 0.8821(2) 0.0413(8) Uani 1 1 d . . .
C34 C 0.5549(3) 0.0575(4) 0.9019(3) 0.0601(11) Uani 1 1 d . . .
H34A H 0.5441 0.1158 0.8735 0.090 Uiso 1 1 calc R . .
H34B H 0.5178 0.0679 0.9488 0.090 Uiso 1 1 calc R . .
H34C H 0.5182 -0.0216 0.8713 0.090 Uiso 1 1 calc R . .
C35 C 0.9001(4) 0.1259(4) 1.0965(2) 0.0643(12) Uani 1 1 d . . .
H35A H 0.8701 0.1850 1.1281 0.096 Uiso 1 1 calc R . .
H35B H 0.9866 0.1528 1.1010 0.096 Uiso 1 1 calc R . .
H35C H 0.8753 0.0517 1.1131 0.096 Uiso 1 1 calc R . .
C36 C 0.9623(3) 0.0885(5) 0.8223(2) 0.0653(13) Uani 1 1 d . . .
H36A H 0.9463 0.0090 0.7911 0.098 Uiso 1 1 calc R . .
H36B H 1.0441 0.1143 0.8462 0.098 Uiso 1 1 calc R . .
H36C H 0.9507 0.1423 0.7905 0.098 Uiso 1 1 calc R . .
C37 C 0.9574(4) 0.5329(3) 0.8490(2) 0.0533(10) Uani 1 1 d . . .
H37 H 0.9985 0.5467 0.8066 0.064 Uiso 1 1 calc R . .
C38 C 0.8399(3) 0.4530(3) 0.91971(18) 0.0365(7) Uani 1 1 d . . .
C39 C 0.7555(4) 0.3799(3) 0.9521(2) 0.0535(9) Uani 1 1 d . . .
H39 H 0.7089 0.3050 0.9248 0.064 Uiso 1 1 calc R . .
C40 C 0.7435(5) 0.4234(5) 1.0268(3) 0.0749(14) Uani 1 1 d . . .
H40 H 0.6872 0.3762 1.0516 0.090 Uiso 1 1 calc R . .
C41 C 0.8098(5) 0.5323(5) 1.0666(3) 0.0743(14) Uani 1 1 d . . .
H41 H 0.7967 0.5582 1.1175 0.089 Uiso 1 1 calc R . .
C42 C 0.8937(5) 0.6041(4) 1.0351(2) 0.0631(12) Uani 1 1 d . . .
H42 H 0.9408 0.6787 1.0626 0.076 Uiso 1 1 calc R . .
C43 C 0.9054(4) 0.5611(3) 0.9605(2) 0.0468(9) Uani 1 1 d . . .
B1 B 0.6649(3) 0.1591(3) 0.61284(19) 0.0297(7) Uani 1 1 d . . .
H1 H 0.6208 0.1063 0.5647 0.036 Uiso 1 1 calc R . .
Cl1A Cl 0.2868(10) 0.0473(7) 0.7856(6) 0.0680(19) Uani 0.50 1 d PDU A 1
Cl2A Cl 0.3338(3) -0.0061(4) 0.6322(2) 0.0956(11) Uani 0.50 1 d PDU A 1
C44A C 0.3842(11) 0.0795(12) 0.7206(4) 0.040(3) Uani 0.50 1 d PD A 1
H44A H 0.3982 0.1631 0.7183 0.048 Uiso 0.50 1 calc PR A 1
H44B H 0.4607 0.0679 0.7374 0.048 Uiso 0.50 1 calc PR A 1
Cl1B Cl 0.2889(9) 0.0742(7) 0.7984(5) 0.0537(12) Uani 0.50 1 d PDU B 2
Cl2B Cl 0.3273(3) -0.0649(3) 0.6532(2) 0.0789(9) Uani 0.50 1 d PDU B 2
C44B C 0.3588(19) 0.0658(10) 0.7178(8) 0.094(7) Uani 0.50 1 d PD B 2
H44C H 0.3418 0.1248 0.6912 0.112 Uiso 0.50 1 calc PR B 2
H44D H 0.4449 0.0905 0.7336 0.112 Uiso 0.50 1 calc PR B 2
Cl3 Cl 0.72355(11) 0.56839(11) 0.49029(7) 0.0723(3) Uani 1 1 d U . .
Cl4 Cl 0.57490(17) 0.33471(14) 0.42028(8) 0.1064(6) Uani 1 1 d U . .
C45 C 0.6973(6) 0.4200(6) 0.4810(5) 0.119(3) Uani 1 1 d . . .
H45A H 0.6882 0.4016 0.5315 0.143 Uiso 1 1 calc R . .
H45B H 0.7676 0.3974 0.4631 0.143 Uiso 1 1 calc R . .
Cl5 Cl 1.01381(13) 0.92599(13) 0.63107(8) 0.0882(4) Uani 1 1 d U . .
Cl6 Cl 0.81306(12) 0.89032(13) 0.51963(8) 0.0861(4) Uani 1 1 d U . .
C46 C 0.9040(4) 0.9799(4) 0.5998(3) 0.0757(14) Uani 1 1 d . . .
H46A H 0.9406 1.0575 0.5885 0.091 Uiso 1 1 calc R . .
H46B H 0.8542 0.9922 0.6412 0.091 Uiso 1 1 calc R . .

loop_
_atom_site_aniso_label
_atom_site_aniso_U_11
_atom_site_aniso_U_22
_atom_site_aniso_U_33
_atom_site_aniso_U_23
_atom_site_aniso_U_13
_atom_site_aniso_U_12
Cu1 0.0298(2) 0.0276(2) 0.0227(2) -0.00172(14) -0.00339(15) 0.00135(14)
O1 0.0803(19) 0.0348(13) 0.0430(15) -0.0068(11) -0.0008(14) -0.0189(13)
N1 0.0264(12) 0.0303(12) 0.0244(13) 0.0012(10) -0.0016(10) 0.0049(10)
N2 0.0247(11) 0.0347(13) 0.0216(12) 0.0013(10) -0.0017(9) 0.0043(10)
N3 0.0268(12) 0.0280(12) 0.0228(12) 0.0006(10) -0.0012(10) -0.0004(10)
N4 0.0277(12) 0.0275(12) 0.0233(13) -0.0007(10) 0.0010(10) 0.0023(10)
N5 0.0274(11) 0.0243(12) 0.0249(13) 0.0006(10) 0.0011(10) 0.0018(9)
N6 0.0256(11) 0.0236(12) 0.0291(13) 0.0002(10) -0.0003(10) -0.0014(9)
N7 0.0391(13) 0.0276(13) 0.0255(13) 0.0049(10) -0.0037(11) -0.0006(11)
C1 0.0303(14) 0.0333(15) 0.0285(16) 0.0079(12) 0.0043(12) 0.0098(12)
C2 0.0384(17) 0.057(2) 0.0331(18) 0.0085(15) -0.0024(14) 0.0217(16)
C3 0.0294(15) 0.0505(19) 0.0261(16) 0.0054(14) -0.0034(13) 0.0090(14)
C4 0.0321(15) 0.0321(15) 0.0330(17) 0.0067(13) 0.0024(13) 0.0133(12)
C5 0.0447(18) 0.0373(18) 0.048(2) 0.0101(15) 0.0164(16) 0.0092(15)
C6 0.0472(19) 0.0276(16) 0.054(2) 0.0072(15) 0.0108(17) 0.0043(14)
C7 0.0490(19) 0.0276(15) 0.041(2) 0.0016(14) 0.0008(15) 0.0117(14)
C8 0.061(2) 0.0339(17) 0.0313(18) 0.0077(14) 0.0076(16) 0.0088(15)
C9 0.0465(18) 0.0299(15) 0.0304(17) 0.0073(13) 0.0052(14) 0.0095(13)
C10 0.114(4) 0.056(3) 0.065(3) 0.008(2) 0.051(3) -0.003(3)
C11 0.078(3) 0.0323(18) 0.051(2) -0.0055(17) 0.004(2) 0.0099(18)
C12 0.078(3) 0.0350(18) 0.037(2) 0.0064(15) 0.0094(19) -0.0022(18)
C13 0.0270(14) 0.0296(14) 0.0282(15) 0.0065(12) 0.0061(12) 0.0064(11)
C14 0.0342(15) 0.0388(17) 0.0270(16) 0.0015(13) 0.0097(13) 0.0025(13)
C15 0.0385(16) 0.0363(16) 0.0230(16) -0.0017(13) 0.0051(13) 0.0095(13)
C16 0.0258(13) 0.0309(15) 0.0253(15) 0.0051(12) 0.0076(12) 0.0015(11)
C17 0.0303(14) 0.0336(16) 0.0288(16) 0.0082(13) 0.0057(12) 0.0041(12)
C18 0.0271(14) 0.0454(18) 0.0310(17) 0.0080(14) 0.0009(12) 0.0025(13)
C19 0.0282(15) 0.0397(17) 0.0338(17) 0.0008(14) 0.0091(13) -0.0026(13)
C20 0.0373(17) 0.0317(16) 0.058(2) 0.0067(16) 0.0072(16) 0.0021(13)
C21 0.0304(15) 0.0345(16) 0.053(2) 0.0087(15) 0.0047(14) 0.0060(13)
C22 0.051(2) 0.0402(19) 0.068(3) 0.0143(18) -0.0133(19) 0.0081(16)
C23 0.0392(19) 0.049(2) 0.059(3) -0.0003(18) 0.0032(17) -0.0088(16)
C24 0.057(2) 0.047(2) 0.115(4) 0.014(2) -0.025(3) 0.0140(19)
C25 0.0285(14) 0.0254(14) 0.0347(17) 0.0067(12) 0.0061(12) 0.0036(11)
C26 0.0391(17) 0.0223(14) 0.050(2) 0.0068(14) 0.0027(15) -0.0035(12)
C27 0.0321(15) 0.0233(14) 0.0422(19) -0.0040(13) 0.0002(14) -0.0030(12)
C28 0.0347(15) 0.0214(13) 0.0330(17) 0.0084(12) 0.0067(13) 0.0011(11)
C29 0.0423(17) 0.0295(15) 0.043(2) 0.0139(14) 0.0110(15) 0.0050(13)
C30 0.062(2) 0.0313(16) 0.041(2) 0.0148(15) 0.0206(17) 0.0087(15)
C31 0.058(2) 0.0336(17) 0.0376(19) 0.0152(15) 0.0031(16) -0.0014(15)
C32 0.0417(18) 0.059(2) 0.041(2) 0.0173(18) -0.0009(16) 0.0029(16)
C33 0.0372(17) 0.0473(19) 0.0393(19) 0.0170(16) 0.0057(14) 0.0055(14)
C34 0.045(2) 0.076(3) 0.062(3) 0.019(2) 0.0219(19) 0.016(2)
C35 0.089(3) 0.058(2) 0.039(2) 0.0212(19) 0.002(2) 0.000(2)
C36 0.0363(19) 0.122(4) 0.043(2) 0.028(2) 0.0110(17) 0.023(2)
C37 0.068(2) 0.0379(19) 0.036(2) 0.0003(15) 0.0055(18) -0.0102(17)
C38 0.0438(17) 0.0356(16) 0.0278(17) 0.0026(13) -0.0001(14) 0.0110(14)
C39 0.064(2) 0.044(2) 0.049(2) 0.0129(17) 0.0167(19) 0.0062(18)
C40 0.100(4) 0.083(3) 0.046(3) 0.025(2) 0.032(3) 0.020(3)
C41 0.116(4) 0.079(3) 0.035(2) 0.007(2) 0.024(3) 0.039(3)
C42 0.095(3) 0.048(2) 0.038(2) -0.0065(18) -0.003(2) 0.020(2)
C43 0.064(2) 0.0363(18) 0.0317(18) -0.0009(14) -0.0067(16) 0.0075(16)
B1 0.0266(15) 0.0292(16) 0.0251(17) -0.0028(13) -0.0016(13) 0.0010(13)
Cl1A 0.0501(18) 0.081(4) 0.071(3) 0.017(3) 0.020(2) 0.012(3)
Cl2A 0.0628(15) 0.111(3) 0.073(2) -0.0220(18) -0.0181(14) -0.0087(19)
C44A 0.030(4) 0.049(6) 0.030(5) 0.000(4) 0.010(3) -0.001(4)
Cl1B 0.0434(15) 0.057(2) 0.058(3) 0.013(2) 0.0178(17) 0.0055(17)
Cl2B 0.0537(14) 0.0814(19) 0.082(2) -0.0247(15) -0.0208(13) 0.0216(15)
C44B 0.113(16) 0.058(10) 0.110(15) 0.015(9) 0.036(10) 0.021(9)
Cl3 0.0690(7) 0.0744(7) 0.0669(7) 0.0272(6) -0.0112(6) 0.0038(6)
Cl4 0.1278(12) 0.0851(9) 0.0683(9) 0.0030(7) 0.0211(8) -0.0277(9)
C45 0.099(5) 0.083(4) 0.173(8) 0.047(5) -0.012(5) 0.011(3)
Cl5 0.0970(9) 0.1037(10) 0.0757(8) -0.0059(7) 0.0001(7) 0.0684(8)
Cl6 0.0800(8) 0.0848(9) 0.0840(9) -0.0135(7) -0.0060(7) 0.0326(7)
C46 0.068(3) 0.066(3) 0.091(4) -0.003(3) -0.005(3) 0.033(2)

loop_
_atom_type_symbol
_atom_type_description
_atom_type_scat_dispersion_real
_atom_type_scat_dispersion_imag
_atom_type_scat_source
C C 0.0033 0.0016 'International Tables Vol C Tables 4.2.6.8 and 6.1.1.4'
H H 0.0000 0.0000 'International Tables Vol C Tables 4.2.6.8 and 6.1.1.4'
B B 0.0013 0.0007 'International Tables Vol C Tables 4.2.6.8 and 6.1.1.4'
N N 0.0061 0.0033 'International Tables Vol C Tables 4.2.6.8 and 6.1.1.4'
O O 0.0106 0.0060 'International Tables Vol C Tables 4.2.6.8 and 6.1.1.4'
Cl Cl 0.1484 0.1585 'International Tables Vol C Tables 4.2.6.8 and 6.1.1.4'
Cu Cu 0.3201 1.2651 'International Tables Vol C Tables 4.2.6.8 and 6.1.1.4'

loop_
_geom_angle_atom_site_label_1
_geom_angle_atom_site_label_2
_geom_angle_atom_site_label_3
_geom_angle
N7 Cu1 N5 132.93(10)
N7 Cu1 N3 122.56(10)
N5 Cu1 N3 93.61(9)
N7 Cu1 N1 115.70(10)
N5 Cu1 N1 90.90(9)
N3 Cu1 N1 89.91(9)
C43 O1 C37 104.5(3)
C1 N1 N2 106.6(2)
C1 N1 Cu1 139.9(2)
N2 N1 Cu1 113.27(17)
C3 N2 N1 109.8(2)
C3 N2 B1 130.0(3)
N1 N2 B1 120.1(2)
C13 N3 N4 106.1(2)
C13 N3 Cu1 141.3(2)
N4 N3 Cu1 112.51(17)
C15 N4 N3 109.7(2)
C15 N4 B1 129.3(2)
N3 N4 B1 121.0(2)
C25 N5 N6 106.4(2)
C25 N5 Cu1 141.0(2)
N6 N5 Cu1 112.55(17)
C27 N6 N5 109.7(2)
C27 N6 B1 128.5(3)
N5 N6 B1 121.8(2)
C37 N7 C38 104.0(3)
C37 N7 Cu1 128.1(2)
C38 N7 Cu1 127.0(2)
N1 C1 C2 109.8(3)
N1 C1 C4 119.3(3)
C2 C1 C4 130.9(3)
C3 C2 C1 105.3(3)
C3 C2 H2 127.3
C1 C2 H2 127.3
N2 C3 C2 108.5(3)
N2 C3 H3 125.7
C2 C3 H3 125.7
C9 C4 C5 119.9(3)
C9 C4 C1 120.2(3)
C5 C4 C1 119.8(3)
C6 C5 C4 118.6(3)
C6 C5 C10 120.3(3)
C4 C5 C10 121.0(3)
C7 C6 C5 122.5(3)
C7 C6 H6 118.7
C5 C6 H6 118.7
C6 C7 C8 117.6(3)
C6 C7 C11 121.8(3)
C8 C7 C11 120.5(3)
C9 C8 C7 121.7(3)
C9 C8 H8 119.1
C7 C8 H8 119.1
C8 C9 C4 119.5(3)
C8 C9 C12 119.5(3)
C4 C9 C12 121.0(3)
C5 C10 H10A 109.5
C5 C10 H10B 109.5
H10A C10 H10B 109.5
C5 C10 H10C 109.5
H10A C10 H10C 109.5
H10B C10 H10C 109.5
C7 C11 H11A 109.5
C7 C11 H11B 109.5
H11A C11 H11B 109.5
C7 C11 H11C 109.5
H11A C11 H11C 109.5
H11B C11 H11C 109.5
C9 C12 H12A 109.5
C9 C12 H12B 109.5
H12A C12 H12B 109.5
C9 C12 H12C 109.5
H12A C12 H12C 109.5
H12B C12 H12C 109.5
N3 C13 C14 110.6(3)
N3 C13 C16 121.5(3)
C14 C13 C16 127.8(3)
C15 C14 C13 104.7(3)
C15 C14 H14 127.7
C13 C14 H14 127.7
N4 C15 C14 108.9(3)
N4 C15 H15 125.5
C14 C15 H15 125.5
C17 C16 C21 119.9(3)
C17 C16 C13 121.1(3)
C21 C16 C13 118.9(3)
C16 C17 C18 118.9(3)
C16 C17 C22 120.7(3)
C18 C17 C22 120.3(3)
C19 C18 C17 122.0(3)
C19 C18 H18 119.0
C17 C18 H18 119.0
C18 C19 C20 118.1(3)
C18 C19 C23 120.7(3)
C20 C19 C23 121.2(3)
C19 C20 C21 121.9(3)
C19 C20 H20 119.1
C21 C20 H20 119.1
C20 C21 C16 119.1(3)
C20 C21 C24 120.6(3)
C16 C21 C24 120.3(3)
C17 C22 H22A 109.5
C17 C22 H22B 109.5
H22A C22 H22B 109.5
C17 C22 H22C 109.5
H22A C22 H22C 109.5
H22B C22 H22C 109.5
C19 C23 H23A 109.5
C19 C23 H23B 109.5
H23A C23 H23B 109.5
C19 C23 H23C 109.5
H23A C23 H23C 109.5
H23B C23 H23C 109.5
C21 C24 H24A 109.5
C21 C24 H24B 109.5
H24A C24 H24B 109.5
C21 C24 H24C 109.5
H24A C24 H24C 109.5
H24B C24 H24C 109.5
N5 C25 C26 109.9(3)
N5 C25 C28 122.1(3)
C26 C25 C28 127.9(3)
C27 C26 C25 105.2(3)
C27 C26 H26 127.4
C25 C26 H26 127.4
N6 C27 C26 108.8(3)
N6 C27 H27 125.6
C26 C27 H27 125.6
C33 C28 C29 119.6(3)
C33 C28 C25 120.0(3)
C29 C28 C25 120.4(3)
C28 C29 C30 119.1(3)
C28 C29 C34 120.6(3)
C30 C29 C34 120.3(3)
C31 C30 C29 122.3(3)
C31 C30 H30 118.8
C29 C30 H30 118.8
C30 C31 C32 117.7(3)
C30 C31 C35 121.1(4)
C32 C31 C35 121.2(4)
C31 C32 C33 122.3(3)
C31 C32 H32 118.8
C33 C32 H32 118.8
C28 C33 C32 119.0(3)
C28 C33 C36 120.9(3)
C32 C33 C36 120.1(3)
C29 C34 H34A 109.5
C29 C34 H34B 109.5
H34A C34 H34B 109.5
C29 C34 H34C 109.5
H34A C34 H34C 109.5
H34B C34 H34C 109.5
C31 C35 H35A 109.5
C31 C35 H35B 109.5
H35A C35 H35B 109.5
C31 C35 H35C 109.5
H35A C35 H35C 109.5
H35B C35 H35C 109.5
C33 C36 H36A 109.5
C33 C36 H36B 109.5
H36A C36 H36B 109.5
C33 C36 H36C 109.5
H36A C36 H36C 109.5
H36B C36 H36C 109.5
N7 C37 O1 115.5(3)
N7 C37 H37 122.3
O1 C37 H37 122.3
C43 C38 C39 120.8(3)
C43 C38 N7 107.9(3)
C39 C38 N7 131.2(3)
C40 C39 C38 115.5(4)
C40 C39 H39 122.2
C38 C39 H39 122.2
C41 C40 C39 122.7(4)
C41 C40 H40 118.7
C39 C40 H40 118.7
C42 C41 C40 122.0(4)
C42 C41 H41 119.0
C40 C41 H41 119.0
C41 C42 C43 115.4(4)
C41 C42 H42 122.3
C43 C42 H42 122.3
O1 C43 C38 108.1(3)
O1 C43 C42 128.3(4)
C38 C43 C42 123.6(4)
N4 B1 N6 109.4(2)
N4 B1 N2 109.2(2)
N6 B1 N2 109.4(2)
N4 B1 H1 109.6
N6 B1 H1 109.6
N2 B1 H1 109.6
Cl2A C44A Cl1A 112.4(7)
Cl2A C44A H44A 109.1
Cl1A C44A H44A 109.1
Cl2A C44A H44B 109.1
Cl1A C44A H44B 109.1
H44A C44A H44B 107.8
Cl2B C44B Cl1B 119.5(7)
Cl2B C44B H44C 107.4
Cl1B C44B H44C 107.4
Cl2B C44B H44D 107.4
Cl1B C44B H44D 107.4
H44C C44B H44D 107.0
Cl3 C45 Cl4 115.5(4)
Cl3 C45 H45A 108.4
Cl4 C45 H45A 108.4
Cl3 C45 H45B 108.4
Cl4 C45 H45B 108.4
H45A C45 H45B 107.5
Cl5 C46 Cl6 114.8(3)
Cl5 C46 H46A 108.6
Cl6 C46 H46A 108.6
Cl5 C46 H46B 108.6
Cl6 C46 H46B 108.6
H46A C46 H46B 107.5

loop_
_geom_bond_atom_site_label_1
_geom_bond_atom_site_label_2
_geom_bond_distance
Cu1 N7 1.936(2)
Cu1 N5 2.070(2)
Cu1 N3 2.093(2)
Cu1 N1 2.104(2)
O1 C43 1.349(5)
O1 C37 1.352(4)
N1 C1 1.333(4)
N1 N2 1.368(3)
N2 C3 1.341(4)
N2 B1 1.547(4)
N3 C13 1.334(4)
N3 N4 1.372(3)
N4 C15 1.332(4)
N4 B1 1.546(4)
N5 C25 1.338(4)
N5 N6 1.366(3)
N6 C27 1.342(4)
N6 B1 1.547(4)
N7 C37 1.279(4)
N7 C38 1.403(4)
C1 C2 1.404(4)
C1 C4 1.483(4)
C2 C3 1.367(5)
C2 H2 0.9500
C3 H3 0.9500
C4 C9 1.387(5)
C4 C5 1.404(5)
C5 C6 1.387(5)
C5 C10 1.499(6)
C6 C7 1.377(5)
C6 H6 0.9500
C7 C8 1.393(5)
C7 C11 1.510(5)
C8 C9 1.386(5)
C8 H8 0.9500
C9 C12 1.509(5)
C10 H10A 0.9800
C10 H10B 0.9800
C10 H10C 0.9800
C11 H11A 0.9800
C11 H11B 0.9800
C11 H11C 0.9800
C12 H12A 0.9800
C12 H12B 0.9800
C12 H12C 0.9800
C13 C14 1.391(4)
C13 C16 1.489(4)
C14 C15 1.378(4)
C14 H14 0.9500
C15 H15 0.9500
C16 C17 1.392(4)
C16 C21 1.402(4)
C17 C18 1.395(4)
C17 C22 1.503(5)
C18 C19 1.381(5)
C18 H18 0.9500
C19 C20 1.383(5)
C19 C23 1.513(4)
C20 C21 1.390(5)
C20 H20 0.9500
C21 C24 1.508(5)
C22 H22A 0.9800
C22 H22B 0.9800
C22 H22C 0.9800
C23 H23A 0.9800
C23 H23B 0.9800
C23 H23C 0.9800
C24 H24A 0.9800
C24 H24B 0.9800
C24 H24C 0.9800
C25 C26 1.399(4)
C25 C28 1.493(4)
C26 C27 1.365(5)
C26 H26 0.9500
C27 H27 0.9500
C28 C33 1.391(5)
C28 C29 1.392(5)
C29 C30 1.393(5)
C29 C34 1.513(5)
C30 C31 1.372(5)
C30 H30 0.9500
C31 C32 1.373(5)
C31 C35 1.513(5)
C32 C33 1.395(5)
C32 H32 0.9500
C33 C36 1.496(5)
C34 H34A 0.9800
C34 H34B 0.9800
C34 H34C 0.9800
C35 H35A 0.9800
C35 H35B 0.9800
C35 H35C 0.9800
C36 H36A 0.9800
C36 H36B 0.9800
C36 H36C 0.9800
C37 H37 0.9500
C38 C43 1.373(5)
C38 C39 1.386(5)
C39 C40 1.385(6)
C39 H39 0.9500
C40 C41 1.377(7)
C40 H40 0.9500
C41 C42 1.366(7)
C41 H41 0.9500
C42 C43 1.381(6)
C42 H42 0.9500
B1 H1 1.0000
Cl1A C44A 1.719(5)
Cl2A C44A 1.710(5)
C44A H44A 0.9900
C44A H44B 0.9900
Cl1B C44B 1.717(5)
Cl2B C44B 1.713(5)
C44B H44C 0.9900
C44B H44D 0.9900
Cl3 C45 1.711(7)
Cl4 C45 1.722(7)
C45 H45A 0.9900
C45 H45B 0.9900
Cl5 C46 1.713(5)
Cl6 C46 1.747(5)
C46 H46A 0.9900
C46 H46B 0.9900

loop_
_geom_torsion_atom_site_label_1
_geom_torsion_atom_site_label_2
_geom_torsion_atom_site_label_3
_geom_torsion_atom_site_label_4
_geom_torsion
N7 Cu1 N1 C1 0.3(4)
N5 Cu1 N1 C1 140.1(3)
N3 Cu1 N1 C1 -126.3(3)
N7 Cu1 N1 N2 172.87(18)
N5 Cu1 N1 N2 -47.36(19)
N3 Cu1 N1 N2 46.25(19)
C1 N1 N2 C3 -0.3(3)
Cu1 N1 N2 C3 -175.3(2)
C1 N1 N2 B1 176.6(3)
Cu1 N1 N2 B1 1.6(3)
N7 Cu1 N3 C13 14.3(4)
N5 Cu1 N3 C13 -134.0(3)
N1 Cu1 N3 C13 135.2(3)
N7 Cu1 N3 N4 -170.29(17)
N5 Cu1 N3 N4 41.50(19)
N1 Cu1 N3 N4 -49.39(19)
C13 N3 N4 C15 0.3(3)
Cu1 N3 N4 C15 -176.72(19)
C13 N3 N4 B1 -178.0(2)
Cu1 N3 N4 B1 4.9(3)
N7 Cu1 N5 C25 -5.8(4)
N3 Cu1 N5 C25 136.9(3)
N1 Cu1 N5 C25 -133.1(3)
N7 Cu1 N5 N6 173.78(17)
N3 Cu1 N5 N6 -43.54(19)
N1 Cu1 N5 N6 46.42(19)
C25 N5 N6 C27 -0.3(3)
Cu1 N5 N6 C27 179.95(19)
C25 N5 N6 B1 179.0(2)
Cu1 N5 N6 B1 -0.7(3)
N5 Cu1 N7 C37 150.4(3)
N3 Cu1 N7 C37 16.3(4)
N1 Cu1 N7 C37 -91.5(3)
N5 Cu1 N7 C38 -42.9(3)
N3 Cu1 N7 C38 -177.0(2)
N1 Cu1 N7 C38 75.2(3)
N2 N1 C1 C2 0.7(3)
Cu1 N1 C1 C2 173.5(3)
N2 N1 C1 C4 179.7(3)
Cu1 N1 C1 C4 -7.5(5)
N1 C1 C2 C3 -0.9(4)
C4 C1 C2 C3 -179.7(3)
N1 N2 C3 C2 -0.3(4)
B1 N2 C3 C2 -176.7(3)
C1 C2 C3 N2 0.7(4)
N1 C1 C4 C9 -83.0(4)
C2 C1 C4 C9 95.7(4)
N1 C1 C4 C5 95.5(4)
C2 C1 C4 C5 -85.7(4)
C9 C4 C5 C6 2.5(5)
C1 C4 C5 C6 -176.1(3)
C9 C4 C5 C10 -177.5(4)
C1 C4 C5 C10 3.9(5)
C4 C5 C6 C7 -1.4(5)
C10 C5 C6 C7 178.7(4)
C5 C6 C7 C8 -0.9(5)
C5 C6 C7 C11 179.5(4)
C6 C7 C8 C9 2.2(5)
C11 C7 C8 C9 -178.3(3)
C7 C8 C9 C4 -1.0(5)
C7 C8 C9 C12 177.7(4)
C5 C4 C9 C8 -1.3(5)
C1 C4 C9 C8 177.2(3)
C5 C4 C9 C12 179.9(3)
C1 C4 C9 C12 -1.5(5)
N4 N3 C13 C14 -0.6(3)
Cu1 N3 C13 C14 175.0(2)
N4 N3 C13 C16 175.6(3)
Cu1 N3 C13 C16 -8.7(5)
N3 C13 C14 C15 0.7(4)
C16 C13 C14 C15 -175.3(3)
N3 N4 C15 C14 0.1(3)
B1 N4 C15 C14 178.3(3)
C13 C14 C15 N4 -0.5(4)
N3 C13 C16 C17 94.9(4)
C14 C13 C16 C17 -89.5(4)
N3 C13 C16 C21 -88.1(4)
C14 C13 C16 C21 87.5(4)
C21 C16 C17 C18 1.7(5)
C13 C16 C17 C18 178.6(3)
C21 C16 C17 C22 -176.4(3)
C13 C16 C17 C22 0.6(5)
C16 C17 C18 C19 0.7(5)
C22 C17 C18 C19 178.7(3)
C17 C18 C19 C20 -1.8(5)
C17 C18 C19 C23 -179.9(3)
C18 C19 C20 C21 0.7(5)
C23 C19 C20 C21 178.8(3)
C19 C20 C21 C16 1.6(6)
C19 C20 C21 C24 -177.0(4)
C17 C16 C21 C20 -2.8(5)
C13 C16 C21 C20 -179.8(3)
C17 C16 C21 C24 175.8(4)
C13 C16 C21 C24 -1.2(5)
N6 N5 C25 C26 0.1(3)
Cu1 N5 C25 C26 179.6(2)
N6 N5 C25 C28 -180.0(3)
Cu1 N5 C25 C28 -0.4(5)
N5 C25 C26 C27 0.2(4)
C28 C25 C26 C27 -179.7(3)
N5 N6 C27 C26 0.5(3)
B1 N6 C27 C26 -178.7(3)
C25 C26 C27 N6 -0.4(4)
N5 C25 C28 C33 -76.7(4)
C26 C25 C28 C33 103.2(4)
N5 C25 C28 C29 104.6(3)
C26 C25 C28 C29 -75.5(4)
C33 C28 C29 C30 0.9(4)
C25 C28 C29 C30 179.6(3)
C33 C28 C29 C34 179.3(3)
C25 C28 C29 C34 -2.0(5)
C28 C29 C30 C31 -1.9(5)
C34 C29 C30 C31 179.7(3)
C29 C30 C31 C32 1.6(5)
C29 C30 C31 C35 -178.4(3)
C30 C31 C32 C33 -0.4(5)
C35 C31 C32 C33 179.7(4)
C29 C28 C33 C32 0.3(5)
C25 C28 C33 C32 -178.4(3)
C29 C28 C33 C36 -179.2(4)
C25 C28 C33 C36 2.1(5)
C31 C32 C33 C28 -0.6(6)
C31 C32 C33 C36 178.9(4)
C38 N7 C37 O1 -0.2(5)
Cu1 N7 C37 O1 168.9(3)
C43 O1 C37 N7 0.1(5)
C37 N7 C38 C43 0.2(4)
Cu1 N7 C38 C43 -169.0(2)
C37 N7 C38 C39 -179.5(4)
Cu1 N7 C38 C39 11.3(5)
C43 C38 C39 C40 -0.3(6)
N7 C38 C39 C40 179.4(4)
C38 C39 C40 C41 0.6(7)
C39 C40 C41 C42 -1.1(9)
C40 C41 C42 C43 1.3(8)
C37 O1 C43 C38 0.1(4)
C37 O1 C43 C42 178.9(4)
C39 C38 C43 O1 179.6(3)
N7 C38 C43 O1 -0.2(4)
C39 C38 C43 C42 0.6(6)
N7 C38 C43 C42 -179.1(4)
C41 C42 C43 O1 -179.8(4)
C41 C42 C43 C38 -1.1(6)
C15 N4 B1 N6 119.9(3)
N3 N4 B1 N6 -62.1(3)
C15 N4 B1 N2 -120.4(3)
N3 N4 B1 N2 57.6(3)
C27 N6 B1 N4 -121.0(3)
N5 N6 B1 N4 59.9(3)
C27 N6 B1 N2 119.4(3)
N5 N6 B1 N2 -59.7(3)
C3 N2 B1 N4 114.5(3)
N1 N2 B1 N4 -61.6(3)
C3 N2 B1 N6 -125.7(3)
N1 N2 B1 N6 58.1(3)
